data_2007456
loop_
_publ_author_name
'Merino, Pedro'
'Merchan, Francisco L.'
'Tejero, Tomas'
'Franco, Santiago'

_publ_section_title
;Structures of Chiral Hydroxylamines. VI.
 (3<i>R</i>,4<i>S</i>)-<i>N</i>-Benzyl-4,5-dihydroxy-3-(hydroxyamino)-4,5-<i>O</i>-isopropylidene-1-pentyne
;
_journal_issue 7
_journal_name_full 'Acta Crystallographica Section C'
_journal_page_first 1003
_journal_page_last 1004
_journal_paper_doi 10.1107/S010827019800153X
_journal_volume 54
_journal_year 1998
_chemical_formula_moiety 'C15 H19 N O3'
_chemical_formula_sum 'C15 H19 N O3'
_chemical_formula_weight 261.31
_chemical_melting_point 388
_chemical_name_systematic (3R,4S)-N-Benzyl-4,5-dihydroxy-3-(hydroxyamino)-4,5-O-isopropylidene-1-pentyne
_space_group_IT_number 145
_symmetry_cell_setting trigonal
_symmetry_space_group_name_Hall 'P 32'
_symmetry_space_group_name_H-M 'P 32'
_audit_creation_method SHELXL
_cell_angle_alpha 90.000(5)
_cell_angle_beta 90.000(5)
_cell_angle_gamma 120.000(5)
_cell_formula_units_Z 3
_cell_length_a 13.240(5)
_cell_length_b 13.240(5)
_cell_length_c 7.157(5)
_cell_measurement_reflns_used 39
_cell_measurement_temperature 173(2)
_cell_measurement_theta_max 24.92
_cell_measurement_theta_min 9.19
_cell_volume 1086.5(10)
_computing_cell_refinement XSCANS
_computing_data_collection 'XSCANS (Siemens, 1992)'
_computing_data_reduction XSCANS
_computing_molecular_graphics 'SHELXTL-Plus (Sheldrick, 1991)'
_computing_publication_material SHELXTL-Plus
_computing_structure_refinement 'SHELXL93 (Sheldrick, 1993)'
_computing_structure_solution 'SHELXS86 (Sheldrick, 1990)'
_diffrn_ambient_temperature 173(2)
_diffrn_measurement_device_type 'Siemens P4'
_diffrn_measurement_method 2\q/\w
_diffrn_radiation_monochromator graphite
_diffrn_radiation_source 'normal-focus sealed tube'
_diffrn_radiation_type MoK\a
_diffrn_radiation_wavelength 0.71069
_diffrn_reflns_av_R_equivalents 0.049
_diffrn_reflns_av_sigmaI/netI 0.040
_diffrn_reflns_limit_h_max 15
_diffrn_reflns_limit_h_min -1
_diffrn_reflns_limit_k_max 1
_diffrn_reflns_limit_k_min -15
_diffrn_reflns_limit_l_max 8
_diffrn_reflns_limit_l_min -1
_diffrn_reflns_number 1948
_diffrn_reflns_theta_max 25.49
_diffrn_reflns_theta_min 1.78
_diffrn_standards_decay_% 6.64
_diffrn_standards_interval_count 97
_diffrn_standards_number 3
_exptl_absorpt_coefficient_mu 0.083
_exptl_absorpt_correction_type none
_exptl_crystal_colour yellow
_exptl_crystal_density_diffrn 1.198
_exptl_crystal_density_meas ?
_exptl_crystal_description block
_exptl_crystal_F_000 420
_exptl_crystal_size_max 0.60
_exptl_crystal_size_mid 0.42
_exptl_crystal_size_min 0.26
_refine_diff_density_max 0.154
_refine_diff_density_min -0.145
_refine_ls_extinction_method none
_refine_ls_goodness_of_fit_all 1.062
_refine_ls_goodness_of_fit_ref 1.093
_refine_ls_hydrogen_treatment 'H atoms calculated'
_refine_ls_matrix_type full
_refine_ls_number_parameters 178
_refine_ls_number_reflns 1553
_refine_ls_number_restraints 1
_refine_ls_restrained_S_all 1.076
_refine_ls_restrained_S_obs 1.092
_refine_ls_R_factor_all 0.050
_refine_ls_R_factor_gt 0.041
_refine_ls_shift/su_max 0.002
_refine_ls_structure_factor_coef Fsqd
_refine_ls_weighting_details 'w = 1/[\s^2^(Fo^2^)+(0.0643P)^2^+0.0988P] where P=(Fo^2^+2Fc^2^)/3'
_refine_ls_weighting_scheme calc
_refine_ls_wR_factor_all 0.108
_refine_ls_wR_factor_ref 0.102
_reflns_number_gt 1402
_reflns_number_total 1604
_reflns_threshold_expression I>2\s(I)
_cod_data_source_file na1331.cif
_cod_data_source_block na1331
_cod_depositor_comments
;
The following automatic conversions were performed:
'_symmetry_cell_setting' value 'Trigonal' changed to 'trigonal' according
to '/home/saulius/struct/CIF-dictionaries/cif_core.dic' dictionary named
'cif_core.dic' version 2.4.1 from 2010-06-29.

Automatic conversion script
Id: cif_fix_enum 1527 2010-12-29 10:47:43Z saulius 

The following automatic conversions were performed:

'_chemical_melting_point' value '388 K' was changed to '388' - the
value should be numeric and without a unit designator.

Automatic conversion script
Id: cif_fix_values 1646 2011-03-28 12:23:43Z adriana 

The following automatic conversions were performed:

'_chemical_melting_point' value '388 K' was changed to '388' - the
value should be numeric and without a unit designator.

Automatic conversion script
Id: cif_fix_values 1715 2011-07-08 13:25:40Z adriana 

The following automatic conversions were performed:

'_exptl_crystal_density_meas' value 'not measured' was changed to '?'
- the value is perceived as not measured.

Automatic conversion script
Id: cif_fix_values 3008 2015-01-20 13:52:24Z robertas 

The following automatic conversions were performed:

'_refine_ls_weighting_scheme' value 'calc w =
1/[\s^2^(Fo^2^)+(0.0643P)^2^+0.0988P] where P=(Fo^2^+2Fc^2^)/3' was
changed to 'calc'. New tag '_refine_ls_weighting_details' was
created. The value of the new tag was set to 'w =
1/[\s^2^(Fo^2^)+(0.0643P)^2^+0.0988P] where P=(Fo^2^+2Fc^2^)/3'.

Automatic conversion script
Id: cif_fix_values 3143 2015-03-26 13:38:13Z robertas 
;
_cod_database_code 2007456

loop_
_symmetry_equiv_pos_as_xyz
'x, y, z'
'-y, x-y, z+2/3'
'-x+y, -x, z+1/3'

loop_
_atom_site_label
_atom_site_fract_x
_atom_site_fract_y
_atom_site_fract_z
_atom_site_U_iso_or_equiv
_atom_site_adp_type
_atom_site_calc_flag
_atom_site_refinement_flags
_atom_site_occupancy
_atom_site_disorder_group
_atom_site_type_symbol
O1 .0680(2) .0666(2) .1371(3) .0362(5) Uani d . 1 . O
H(O) .0218(2) .045(3) .0460(3) .051(11) Uiso calc R 1 . H
O2 .2272(2) .3407(2) -.0810(3) .0381(5) Uani d . 1 . O
O3 .2976(2) .5191(2) .0527(3) .0429(6) Uani d . 1 . O
N1 .1875(2) .1244(2) .0690(4) .0306(6) Uani d . 1 . N
C2 .2388(3) .2203(3) .3806(4) .0325(7) Uani d . 1 . C
C3 .2501(2) .2341(2) .1746(4) .0293(6) Uani d . 1 . C
H3 .3348(2) .2696(2) .1439(4) .042(4) Uiso calc R 1 . H
C4 .2125(3) .3214(3) .1150(4) .0310(7) Uani d . 1 . C
H4 .1291(3) .2912(3) .1496(4) .042(4) Uiso calc R 1 . H
C6 .2959(3) .4637(2) -.1172(5) .0332(7) Uani d . 1 . C
C10 .3528(3) .0896(3) .0384(5) .0395(8) Uani d . 1 . C
C9 .2309(3) .0440(3) .1126(5) .0366(7) Uani d . 1 . C
H9A .1781(3) -.0332(3) .0567(5) .042(4) Uiso calc R 1 . H
H9B .2308(3) .0340(3) .2497(5) .042(4) Uiso calc R 1 . H
C1 .2270(3) .2122(3) .5429(5) .0442(8) Uani d . 1 . C
H1 .2174(3) .2056(3) .6747(5) .072(13) Uiso calc R 1 . H
C5 .2887(3) .4426(3) .1985(5) .0437(8) Uani d . 1 . C
H5A .2516(3) .4538(3) .3105(5) .042(4) Uiso calc R 1 . H
H5B .3665(3) .4550(3) .2332(5) .042(4) Uiso calc R 1 . H
C7 .2354(3) .4965(3) -.2634(5) .0423(8) Uani d . 1 . C
H7A .2337(3) .4586(3) -.3820(5) .059(5) Uiso calc R 1 . H
H7B .2778(3) .5813(3) -.2803(5) .059(5) Uiso calc R 1 . H
H7C .1555(3) .4708(3) -.2230(5) .059(5) Uiso calc R 1 . H
C8 .4167(3) .4914(3) -.1763(7) .0589(11) Uani d . 1 . C
H8A .4119(3) .4515(3) -.2941(7) .059(5) Uiso calc R 1 . H
H8B .4506(3) .4649(3) -.0796(7) .059(5) Uiso calc R 1 . H
H8C .4661(3) .5758(3) -.1935(7) .059(5) Uiso calc R 1 . H
C11 .4404(3) .1018(3) .1533(7) .0591(11) Uani d . 1 . C
H11 .4254(3) .0830(3) .2822(7) .105(9) Uiso calc R 1 . H
C15 .3768(5) .1172(4) -.1491(7) .0723(14) Uani d . 1 . C
H15 .3165(5) .1073(4) -.2319(7) .105(9) Uiso calc R 1 . H
C12 .5520(4) .1417(4) .0815(13) .093(2) Uani d . 1 . C
H12 .6126(4) .1488(4) .1612(13) .105(9) Uiso calc R 1 . H
C13 .5745(6) .1707(4) -.1024(16) .116(3) Uani d . 1 . C
H13 .6510(6) .1991(4) -.1503(16) .105(9) Uiso calc R 1 . H
C14 .4893(7) .1592(5) -.2153(11) .114(3) Uani d . 1 . C
H14 .5059(7) .1801(5) -.3433(11) .105(9) Uiso calc R 1 . H

loop_
_atom_site_aniso_label
_atom_site_aniso_U_11
_atom_site_aniso_U_22
_atom_site_aniso_U_33
_atom_site_aniso_U_12
_atom_site_aniso_U_13
_atom_site_aniso_U_23
O1 .0249(10) .0354(11) .0381(12) .0074(9) -.0029(10) .0046(10)
O2 .0604(14) .0251(10) .0213(10) .0158(10) .0012(9) .0021(9)
O3 .0667(15) .0315(11) .0352(12) .0280(11) -.0058(11) -.0058(10)
N1 .0266(12) .0268(11) .0354(14) .0111(10) .0001(10) .0003(11)
C2 .033(2) .033(2) .032(2) .0171(13) -.0068(13) -.0021(13)
C3 .0285(13) .0286(14) .028(2) .0119(12) .0003(12) .0002(12)
C4 .036(2) .035(2) .0232(14) .0190(13) .0028(12) -.0001(12)
C6 .036(2) .0261(14) .036(2) .0144(13) .0023(14) .0001(12)
C10 .046(2) .029(2) .052(2) .0253(14) .005(2) .0037(15)
C9 .038(2) .0271(14) .043(2) .0155(12) -.0011(14) .0022(13)
C1 .055(2) .055(2) .032(2) .035(2) -.006(2) -.001(2)
C5 .070(2) .037(2) .030(2) .031(2) -.010(2) -.0077(14)
C7 .054(2) .036(2) .034(2) .0212(15) .000(2) .0066(14)
C8 .047(2) .053(2) .079(3) .027(2) .010(2) .005(2)
C11 .045(2) .039(2) .090(3) .019(2) -.016(2) -.008(2)
C15 .104(4) .092(3) .060(3) .078(3) .027(3) .017(2)
C12 .044(2) .049(2) .188(8) .024(2) -.013(4) -.009(4)
C13 .072(3) .050(3) .242(10) .041(3) .075(5) .036(4)
C14 .151(6) .107(4) .137(6) .105(4) .099(5) .059(4)

loop_
_atom_type_symbol
_atom_type_description
_atom_type_scat_dispersion_real
_atom_type_scat_dispersion_imag
_atom_type_scat_source
C C 0.0033 0.0016 'International Tables Vol C Tables 4.2.6.8 and 6.1.1.4'
H H 0.0000 0.0000 'International Tables Vol C Tables 4.2.6.8 and 6.1.1.4'
N N 0.0061 0.0033 'International Tables Vol C Tables 4.2.6.8 and 6.1.1.4'
O O 0.0106 0.0060 'International Tables Vol C Tables 4.2.6.8 and 6.1.1.4'

loop_
_geom_angle_atom_site_label_1
_geom_angle_atom_site_label_2
_geom_angle_atom_site_label_3
_geom_angle
_geom_angle_publ_flag
N1 O1 H(O) 109.47(14) ?
C4 O2 C6 109.5(2) ?
C6 O3 C5 106.7(2) ?
O1 N1 C3 106.0(2) yes
O1 N1 C9 105.2(2) yes
C3 N1 C9 111.9(2) yes
C1 C2 C3 176.7(3) yes
N1 C3 C2 114.6(2) yes
N1 C3 C4 111.5(2) yes
C2 C3 C4 108.7(2) ?
N1 C3 H3 107.25(14) ?
C2 C3 H3 107.2(2) ?
C4 C3 H3 107.25(14) ?
O2 C4 C5 103.8(2) ?
O2 C4 C3 110.2(2) ?
C5 C4 C3 113.0(2) ?
O2 C4 H4 109.9(2) ?
C5 C4 H4 109.9(2) ?
C3 C4 H4 109.91(15) ?
O3 C6 O2 105.6(2) ?
O3 C6 C7 108.6(2) ?
O2 C6 C7 108.9(2) ?
O3 C6 C8 112.0(3) ?
O2 C6 C8 108.7(2) ?
C7 C6 C8 112.7(3) ?
C11 C10 C15 118.9(4) ?
C11 C10 C9 120.7(4) ?
C15 C10 C9 120.3(4) ?
N1 C9 C10 111.2(2) ?
N1 C9 H9A 109.4(2) ?
C10 C9 H9A 109.4(2) ?
N1 C9 H9B 109.4(2) ?
C10 C9 H9B 109.4(2) ?
H9A C9 H9B 108.0 ?
C2 C1 H1 180.0(12) ?
O3 C5 C4 103.7(3) ?
O3 C5 H5A 111.0(2) ?
C4 C5 H5A 111.0(2) ?
O3 C5 H5B 111.0(2) ?
C4 C5 H5B 111.0(2) ?
H5A C5 H5B 109.0 ?
C6 C7 H7A 109.5(2) ?
C6 C7 H7B 109.5(2) ?
H7A C7 H7B 109.5 ?
C6 C7 H7C 109.5(2) ?
H7A C7 H7C 109.5 ?
H7B C7 H7C 109.5 ?
C6 C8 H8A 109.5(2) ?
C6 C8 H8B 109.5(2) ?
H8A C8 H8B 109.5 ?
C6 C8 H8C 109.5(2) ?
H8A C8 H8C 109.5 ?
H8B C8 H8C 109.5 ?
C10 C11 C12 119.9(5) ?
C10 C11 H11 120.0(3) ?
C12 C11 H11 120.0(4) ?
C10 C15 C14 119.7(6) ?
C10 C15 H15 120.1(3) ?
C14 C15 H15 120.1(4) ?
C13 C12 C11 120.3(6) ?
C13 C12 H12 119.9(4) ?
C11 C12 H12 119.9(4) ?
C14 C13 C12 120.0(5) ?
C14 C13 H13 120.0(4) ?
C12 C13 H13 120.0(4) ?
C13 C14 C15 121.1(6) ?
C13 C14 H14 119.5(4) ?
C15 C14 H14 119.5(4) ?

loop_
_geom_bond_atom_site_label_1
_geom_bond_atom_site_label_2
_geom_bond_site_symmetry_2
_geom_bond_distance
_geom_bond_publ_flag
O1 N1 . 1.455(3) yes
O1 H(O) . .84 ?
O2 C4 . 1.421(4) yes
O2 C6 . 1.437(4) yes
O3 C6 . 1.415(4) yes
O3 C5 . 1.418(4) yes
N1 C3 . 1.471(4) yes
N1 C9 . 1.474(4) yes
C2 C1 . 1.170(5) yes
C2 C3 . 1.484(4) yes
C3 C4 . 1.530(4) yes
C3 H3 . 1.00 ?
C4 C5 . 1.526(4) yes
C4 H4 . 1.00 ?
C6 C7 . 1.508(5) ?
C6 C8 . 1.511(4) ?
C10 C11 . 1.365(5) ?
C10 C15 . 1.385(6) ?
C10 C9 . 1.509(4) ?
C9 H9A . .99 ?
C9 H9B . .99 ?
C1 H1 . .95 ?
C5 H5A . .99 ?
C5 H5B . .99 ?
C7 H7A . .98 ?
C7 H7B . .98 ?
C7 H7C . .98 ?
C8 H8A . .98 ?
C8 H8B . .98 ?
C8 H8C . .98 ?
C11 C12 . 1.395(8) ?
C11 H11 . .95 ?
C15 C14 . 1.388(8) ?
C15 H15 . .95 ?
C12 C13 . 1.362(11) ?
C12 H12 . .95 ?
C13 C14 . 1.333(12) ?
C13 H13 . .95 ?
C14 H14 . .95 ?

loop_
_geom_torsion_atom_site_label_1
_geom_torsion_atom_site_label_2
_geom_torsion_atom_site_label_3
_geom_torsion_atom_site_label_4
_geom_torsion
_geom_torsion_publ_flag
C2 C3 C4 C5 61.9(3) ?
C2 C3 C4 O2 177.4(2) yes
O2 C4 C3 N1 -55.3(3) yes
C3 N1 C9 C10 -68.9(4) yes
N1 C9 C10 C11 126.2(4) yes
C4 C5 O3 C6 -32.9(3) ?
C5 C4 O2 C6 -5.5(3) ?
C10 C11 C12 C13 1.2(6) ?
C11 C12 C13 C14 -1.1(8) ?
C12 C13 C14 C15 -0.4(8) ?

loop_
_cod_related_entry_id
_cod_related_entry_database
_cod_related_entry_code
1 ChemSpider 21185887
